data_7106493
loop_
_publ_author_name
'Soo Min Kim'
'Ji Hoon Park'
'Young Keun Chung'

_publ_section_title
;
 Au(PPh3)OPOF2-Catalyzed Intramolecular [4+2] Cycloaddition Reaction of
 Dienynes
;
_journal_name_full Chem.Commun.
_journal_page_first 6719
_journal_paper_doi 10.1039/c1cc11127b
_journal_volume 47
_journal_year 2011
_chemical_formula_moiety 'C15 H17 N O2 S'
_chemical_formula_sum 'C15 H17 N O2 S'
_chemical_formula_weight 275.36
_chemical_name_common 'Au catalyzed dienyne 1c'
_chemical_name_systematic
;
?
;
_space_group_IT_number 19
_symmetry_cell_setting orthorhombic
_symmetry_space_group_name_Hall 'P 2ac 2ab'
_symmetry_space_group_name_H-M 'P 21 21 21'
_atom_sites_solution_hydrogens geom
_atom_sites_solution_primary direct
_atom_sites_solution_secondary difmap
_audit_creation_method SHELXL-97
_cell_angle_alpha 90.00
_cell_angle_beta 90.00
_cell_angle_gamma 90.00
_cell_formula_units_Z 4
_cell_length_a 8.0592(2)
_cell_length_b 10.6389(4)
_cell_length_c 16.7180(7)
_cell_measurement_reflns_used 1878
_cell_measurement_temperature 293(2)
_cell_measurement_theta_max 27.485
_cell_measurement_theta_min 0.998
_cell_volume 1433.42(9)
_computing_cell_refinement 'HKL Scalepack (Otwinowski & Minor 1997)'
_computing_data_collection 'Collect (Bruker AXS BV, 1997-2004)'
_computing_data_reduction 'HKL Denzo and Scalepack (Otwinowski & Minor 1997)'
_computing_molecular_graphics ORTEP32
_computing_publication_material WinGX
_computing_structure_refinement 'SHELXL-97 (Sheldrick, 1997)'
_computing_structure_solution 'SHELXL-97 (Sheldrick, 1990)'
_diffrn_ambient_temperature 293(2)
_diffrn_detector_area_resol_mean 9
_diffrn_measured_fraction_theta_full 0.992
_diffrn_measured_fraction_theta_max 0.992
_diffrn_measurement_device_type KappaCCD
_diffrn_measurement_method CCD
_diffrn_radiation_monochromator graphite
_diffrn_radiation_source 'fine-focus sealed tube'
_diffrn_radiation_type MoK\a
_diffrn_radiation_wavelength 0.71073
_diffrn_reflns_av_R_equivalents 0.0000
_diffrn_reflns_av_sigmaI/netI 0.0276
_diffrn_reflns_limit_h_max 10
_diffrn_reflns_limit_h_min -10
_diffrn_reflns_limit_k_max 13
_diffrn_reflns_limit_k_min -13
_diffrn_reflns_limit_l_max 21
_diffrn_reflns_limit_l_min -21
_diffrn_reflns_number 3269
_diffrn_reflns_theta_full 27.47
_diffrn_reflns_theta_max 27.47
_diffrn_reflns_theta_min 2.81
_exptl_absorpt_coefficient_mu 0.223
_exptl_absorpt_correction_T_max 0.9780
_exptl_absorpt_correction_T_min 0.9780
_exptl_absorpt_correction_type empirical
_exptl_absorpt_process_details 'Blessing, R. H. Acta Crystallogr., Sect A 1995, 51, 33-38.'
_exptl_crystal_colour colorless
_exptl_crystal_density_diffrn 1.276
_exptl_crystal_density_method 'not measured'
_exptl_crystal_description prism
_exptl_crystal_F_000 584
_exptl_crystal_size_max 0.10
_exptl_crystal_size_mid 0.10
_exptl_crystal_size_min 0.10
_refine_diff_density_max 0.237
_refine_diff_density_min -0.311
_refine_diff_density_rms 0.049
_refine_ls_abs_structure_details 'Flack H D (1983), Acta Cryst. A39, 876-881'
_refine_ls_abs_structure_Flack -0.13(7)
_refine_ls_extinction_method SHELXL
_refine_ls_goodness_of_fit_ref 1.101
_refine_ls_hydrogen_treatment constr
_refine_ls_matrix_type full
_refine_ls_number_parameters 172
_refine_ls_number_reflns 3269
_refine_ls_number_restraints 0
_refine_ls_restrained_S_all 1.101
_refine_ls_R_factor_all 0.0443
_refine_ls_R_factor_gt 0.0376
_refine_ls_shift/su_max 0.000
_refine_ls_shift/su_mean 0.000
_refine_ls_structure_factor_coef Fsqd
_refine_ls_weighting_details 'calc w=1/[\s^2^(Fo^2^)+(0.0572P)^2^+0.1616P] where P=(Fo^2^+2Fc^2^)/3'
_refine_ls_weighting_scheme calc
_refine_ls_wR_factor_gt 0.0989
_refine_ls_wR_factor_ref 0.1034
_reflns_number_gt 2959
_reflns_number_total 3269
_reflns_threshold_expression >2sigma(I)
_cod_data_source_file c1cc11127b.txt
_cod_data_source_block 1c
_cod_database_code 7106493

loop_
_symmetry_equiv_pos_as_xyz
'x, y, z'
'-x+1/2, -y, z+1/2'
'x+1/2, -y+1/2, -z'
'-x, y+1/2, -z+1/2'

loop_
_atom_site_label
_atom_site_type_symbol
_atom_site_fract_x
_atom_site_fract_y
_atom_site_fract_z
_atom_site_U_iso_or_equiv
_atom_site_adp_type
_atom_site_occupancy
_atom_site_symmetry_multiplicity
_atom_site_calc_flag
_atom_site_refinement_flags
_atom_site_disorder_assembly
_atom_site_disorder_group
O2 O 1.04856(15) 0.47624(15) 0.72056(9) 0.0567(4) Uani 1 1 d . . .
O1 O 0.86074(19) 0.32968(13) 0.79103(10) 0.0577(4) Uani 1 1 d . . .
S1 S 0.91165(5) 0.45544(4) 0.77298(3) 0.04284(13) Uani 1 1 d . . .
N1 N 0.75054(17) 0.52573(14) 0.73275(10) 0.0413(3) Uani 1 1 d . . .
C5 C 0.9513(2) 0.53260(18) 0.86423(11) 0.0418(4) Uani 1 1 d . . .
C12 C 0.5893(2) 0.49711(19) 0.77002(13) 0.0503(4) Uani 1 1 d . . .
H12A H 0.5894 0.5255 0.8252 0.060 Uiso 1 1 calc R . .
H12B H 0.5710 0.4070 0.7698 0.060 Uiso 1 1 calc R . .
C8 C 0.7721(2) 0.66002(19) 0.71295(12) 0.0451(4) Uani 1 1 d . . .
H8A H 0.8810 0.6733 0.6898 0.054 Uiso 1 1 calc R . .
H8B H 0.7643 0.7100 0.7613 0.054 Uiso 1 1 calc R . .
C4 C 1.0440(3) 0.6431(2) 0.86423(13) 0.0530(5) Uani 1 1 d . . .
H4 H 1.0888 0.6742 0.8169 0.064 Uiso 1 1 calc R . .
C3 C 1.0684(3) 0.7053(2) 0.93549(14) 0.0636(6) Uani 1 1 d . . .
H3 H 1.1301 0.7792 0.9358 0.076 Uiso 1 1 calc R . .
C11 C 0.4534(2) 0.5610(2) 0.72515(15) 0.0588(5) Uani 1 1 d . . .
H11 H 0.3447 0.5367 0.7357 0.071 Uiso 1 1 calc R . .
C10 C 0.4779(2) 0.6503(2) 0.67116(14) 0.0572(5) Uani 1 1 d . . .
H10 H 0.3875 0.6815 0.6429 0.069 Uiso 1 1 calc R . .
C7 C 0.9119(3) 0.5510(2) 1.00538(13) 0.0576(5) Uani 1 1 d . . .
H7 H 0.8676 0.5200 1.0528 0.069 Uiso 1 1 calc R . .
C9 C 0.6411(2) 0.70083(19) 0.65480(12) 0.0476(5) Uani 1 1 d . . .
C6 C 0.8851(3) 0.48643(19) 0.93470(12) 0.0498(5) Uani 1 1 d . . .
H6 H 0.8232 0.4127 0.9346 0.060 Uiso 1 1 calc R . .
C13 C 0.6783(3) 0.7837(2) 0.59617(13) 0.0540(5) Uani 1 1 d . . .
H13 H 0.7878 0.8109 0.5937 0.065 Uiso 1 1 calc R . .
C1 C 1.0364(5) 0.7287(3) 1.08437(18) 0.0978(10) Uani 1 1 d . . .
H1A H 1.1005 0.8030 1.0740 0.147 Uiso 1 1 calc R . .
H1B H 1.0967 0.6745 1.1198 0.147 Uiso 1 1 calc R . .
H1C H 0.9328 0.7518 1.1086 0.147 Uiso 1 1 calc R . .
C2 C 1.0034(3) 0.6608(2) 1.00662(13) 0.0619(6) Uani 1 1 d . . .
C14 C 0.5668(4) 0.8343(3) 0.53729(15) 0.0692(7) Uani 1 1 d . . .
H14 H 0.4582 0.8049 0.5368 0.083 Uiso 1 1 calc R . .
C15 C 0.6088(5) 0.9196(3) 0.48414(18) 0.0919(9) Uani 1 1 d . . .
H15A H 0.7165 0.9509 0.4831 0.110 Uiso 1 1 calc R . .
H15B H 0.5308 0.9486 0.4475 0.110 Uiso 1 1 calc R . .

loop_
_atom_site_aniso_label
_atom_site_aniso_U_11
_atom_site_aniso_U_22
_atom_site_aniso_U_33
_atom_site_aniso_U_23
_atom_site_aniso_U_13
_atom_site_aniso_U_12
O2 0.0388(7) 0.0727(10) 0.0586(8) -0.0058(8) 0.0090(6) 0.0026(6)
O1 0.0601(9) 0.0379(7) 0.0752(10) -0.0095(7) 0.0046(7) 0.0008(6)
S1 0.0360(2) 0.0427(2) 0.0498(2) -0.0068(2) 0.00348(19) 0.00044(18)
N1 0.0309(6) 0.0469(9) 0.0460(8) -0.0074(7) 0.0036(6) -0.0037(6)
C5 0.0394(9) 0.0408(9) 0.0451(9) 0.0005(8) -0.0031(7) -0.0018(7)
C12 0.0376(8) 0.0568(11) 0.0565(11) -0.0064(9) 0.0115(9) -0.0077(8)
C8 0.0385(9) 0.0477(10) 0.0491(11) -0.0048(8) 0.0003(8) -0.0045(8)
C4 0.0560(12) 0.0522(11) 0.0510(11) 0.0070(9) -0.0041(9) -0.0157(9)
C3 0.0776(16) 0.0529(12) 0.0602(13) -0.0012(10) -0.0110(12) -0.0198(12)
C11 0.0306(9) 0.0702(14) 0.0757(14) -0.0147(14) 0.0081(9) -0.0027(8)
C10 0.0367(9) 0.0662(13) 0.0687(14) -0.0161(12) -0.0062(9) 0.0086(9)
C7 0.0692(12) 0.0580(12) 0.0456(10) 0.0081(10) -0.0027(10) -0.0011(12)
C9 0.0417(9) 0.0478(11) 0.0534(11) -0.0139(9) -0.0031(8) 0.0060(8)
C6 0.0540(11) 0.0429(10) 0.0524(11) 0.0089(8) -0.0002(9) -0.0052(8)
C13 0.0518(11) 0.0571(12) 0.0531(12) -0.0114(10) -0.0020(9) 0.0056(10)
C1 0.136(3) 0.098(2) 0.0596(16) -0.0174(16) -0.0159(17) -0.019(2)
C2 0.0785(14) 0.0577(13) 0.0494(12) -0.0020(10) -0.0134(11) -0.0022(12)
C14 0.0726(15) 0.0707(15) 0.0645(14) -0.0067(12) -0.0105(12) 0.0172(13)
C15 0.111(2) 0.092(2) 0.0734(17) 0.0118(16) -0.0132(18) 0.0185(19)

loop_
_atom_type_symbol
_atom_type_description
_atom_type_scat_dispersion_real
_atom_type_scat_dispersion_imag
_atom_type_scat_source
C C 0.0033 0.0016 'International Tables Vol C Tables 4.2.6.8 and 6.1.1.4'
H H 0.0000 0.0000 'International Tables Vol C Tables 4.2.6.8 and 6.1.1.4'
N N 0.0061 0.0033 'International Tables Vol C Tables 4.2.6.8 and 6.1.1.4'
O O 0.0106 0.0060 'International Tables Vol C Tables 4.2.6.8 and 6.1.1.4'
S S 0.1246 0.1234 'International Tables Vol C Tables 4.2.6.8 and 6.1.1.4'

loop_
_geom_angle_atom_site_label_1
_geom_angle_atom_site_label_2
_geom_angle_atom_site_label_3
_geom_angle
_geom_angle_site_symmetry_1
_geom_angle_site_symmetry_3
_geom_angle_publ_flag
O2 S1 O1 119.76(9) . . ?
O2 S1 N1 106.82(8) . . ?
O1 S1 N1 106.57(9) . . ?
O2 S1 C5 108.63(9) . . ?
O1 S1 C5 107.75(9) . . ?
N1 S1 C5 106.60(8) . . ?
C12 N1 C8 113.48(14) . . ?
C12 N1 S1 115.48(13) . . ?
C8 N1 S1 116.07(11) . . ?
C6 C5 C4 120.43(19) . . ?
C6 C5 S1 120.15(14) . . ?
C4 C5 S1 119.37(15) . . ?
N1 C12 C11 109.93(18) . . ?
N1 C8 C9 110.05(15) . . ?
C3 C4 C5 118.8(2) . . ?
C4 C3 C2 121.7(2) . . ?
C10 C11 C12 124.03(18) . . ?
C11 C10 C9 122.1(2) . . ?
C2 C7 C6 121.0(2) . . ?
C13 C9 C10 125.5(2) . . ?
C13 C9 C8 120.20(18) . . ?
C10 C9 C8 114.19(19) . . ?
C5 C6 C7 119.40(18) . . ?
C9 C13 C14 127.0(2) . . ?
C7 C2 C3 118.6(2) . . ?
C7 C2 C1 120.7(2) . . ?
C3 C2 C1 120.7(2) . . ?
C15 C14 C13 124.1(3) . . ?

loop_
_geom_bond_atom_site_label_1
_geom_bond_atom_site_label_2
_geom_bond_distance
_geom_bond_site_symmetry_2
_geom_bond_publ_flag
O2 S1 1.4262(14) . ?
O1 S1 1.4317(15) . ?
S1 N1 1.6424(16) . ?
S1 C5 1.7615(19) . ?
N1 C12 1.473(2) . ?
N1 C8 1.477(3) . ?
C5 C6 1.383(3) . ?
C5 C4 1.393(3) . ?
C12 C11 1.492(3) . ?
C8 C9 1.499(3) . ?
C4 C3 1.377(3) . ?
C3 C2 1.383(3) . ?
C11 C10 1.325(3) . ?
C10 C9 1.446(3) . ?
C7 C2 1.382(3) . ?
C7 C6 1.384(3) . ?
C9 C13 1.352(3) . ?
C13 C14 1.437(3) . ?
C1 C2 1.510(4) . ?
C14 C15 1.314(4) . ?

loop_
_cod_related_entry_id
_cod_related_entry_database
_cod_related_entry_code
1 ChemSpider 30653293
